data_4083594
loop_
_publ_author_name
'Gupta, Suraj K.'
'Ghorai, Debasish'
'Choudhury, Joyanta'

_publ_section_title
;
 A New Type of Palladium-Pincer Complexes Generated via Hydrolytic
 Ring-Opening of Imidazole-2-ylidenes
;
_journal_issue 12
_journal_name_full Organometallics
_journal_page_first 3215
_journal_paper_doi 10.1021/om500362x
_journal_volume 33
_journal_year 2014
_chemical_formula_sum 'C14 H19 F6 N4 O P Pd'
_chemical_formula_weight 508.35
_chemical_name_systematic
;
 ?
;
_space_group_IT_number 9
_symmetry_cell_setting monoclinic
_symmetry_space_group_name_Hall 'C -2yc'
_symmetry_space_group_name_H-M 'C 1 c 1'
_atom_sites_solution_hydrogens geom
_atom_sites_solution_primary direct
_atom_sites_solution_secondary difmap
_audit_creation_method SHELXL-97
_cell_angle_alpha 90.00
_cell_angle_beta 95.692(6)
_cell_angle_gamma 90.00
_cell_formula_units_Z 12
_cell_length_a 17.230(2)
_cell_length_b 24.499(2)
_cell_length_c 13.4327(15)
_cell_measurement_reflns_used 70664
_cell_measurement_temperature 202(2)
_cell_measurement_theta_max 25.00
_cell_measurement_theta_min 2.26
_cell_volume 5642.2(10)
_computing_structure_refinement 'SHELXL-97 (Sheldrick, 2008)'
_computing_structure_solution SIR-92
_diffrn_ambient_temperature 202(2)
_diffrn_measured_fraction_theta_full 0.999
_diffrn_measured_fraction_theta_max 0.999
_diffrn_measurement_device_type 'Bruker P4'
_diffrn_measurement_method '\w scans'
_diffrn_radiation_monochromator graphite
_diffrn_radiation_source 'fine-focus sealed tube'
_diffrn_radiation_type MoK\a
_diffrn_radiation_wavelength 0.71073
_diffrn_reflns_av_R_equivalents 0.0849
_diffrn_reflns_av_sigmaI/netI 0.0471
_diffrn_reflns_limit_h_max 20
_diffrn_reflns_limit_h_min -20
_diffrn_reflns_limit_k_max 29
_diffrn_reflns_limit_k_min -29
_diffrn_reflns_limit_l_max 15
_diffrn_reflns_limit_l_min -15
_diffrn_reflns_number 70664
_diffrn_reflns_theta_full 25.00
_diffrn_reflns_theta_max 25.00
_diffrn_reflns_theta_min 2.26
_exptl_absorpt_coefficient_mu 1.140
_exptl_absorpt_correction_T_max 0.8945
_exptl_absorpt_correction_T_min 0.8125
_exptl_absorpt_correction_type multi-scan
_exptl_absorpt_process_details SADABS
_exptl_crystal_colour Yellow
_exptl_crystal_density_diffrn 1.795
_exptl_crystal_density_meas ?
_exptl_crystal_density_method 'not measured'
_exptl_crystal_description Prism
_exptl_crystal_F_000 3020
_exptl_crystal_size_max 0.19
_exptl_crystal_size_mid 0.11
_exptl_crystal_size_min 0.10
_refine_diff_density_max 2.491
_refine_diff_density_min -1.250
_refine_diff_density_rms 0.204
_refine_ls_abs_structure_details 'Flack H D (1983), Acta Cryst. A39, 876-881'
_refine_ls_abs_structure_Flack 0.16(4)
_refine_ls_extinction_method none
_refine_ls_goodness_of_fit_ref 1.058
_refine_ls_hydrogen_treatment constr
_refine_ls_matrix_type full
_refine_ls_number_parameters 719
_refine_ls_number_reflns 9870
_refine_ls_number_restraints 2
_refine_ls_restrained_S_all 1.058
_refine_ls_R_factor_all 0.0757
_refine_ls_R_factor_gt 0.0604
_refine_ls_shift/su_max 0.002
_refine_ls_shift/su_mean 0.000
_refine_ls_structure_factor_coef Fsqd
_refine_ls_weighting_details 'calc w=1/[\s^2^(Fo^2^)+(0.1135P)^2^+0.0000P] where P=(Fo^2^+2Fc^2^)/3'
_refine_ls_weighting_scheme calc
_refine_ls_wR_factor_gt 0.1460
_refine_ls_wR_factor_ref 0.1594
_reflns_number_gt 8090
_reflns_number_total 9870
_reflns_threshold_expression >2\s(I)
_cod_data_source_file om500362x_si_002.cif
_cod_data_source_block sgf
_cod_depositor_comments
;
The following automatic conversions were performed:

'_symmetry_cell_setting' value 'Monoclinic' changed to 'monoclinic'
according to
/usr/data/users/saulius/crontab/automatic-downloads/rss-feeds/ACS/lib/dictionaries/cif_core.dic
dictionary named 'cif_core.dic' version 2.4.2 from 2011-04-26.

Automatic conversion script
Id: cif_fix_values 2281 2013-09-26 08:29:07Z andrius 

 Adding full bibliography for 4083594.cif.

The following automatic conversions were performed:

'_exptl_crystal_density_meas' value 'not measured' was changed to '?'
- the value is perceived as not measured.

Automatic conversion script
Id: cif_fix_values 3008 2015-01-20 13:52:24Z robertas 
;
_cod_original_sg_symbol_H-M 'Cc   '
_cod_database_code 4083594

loop_
_symmetry_equiv_pos_as_xyz
'x, y, z'
'x, -y, z+1/2'
'x+1/2, y+1/2, z'
'x+1/2, -y+1/2, z+1/2'

loop_
_atom_site_label
_atom_site_type_symbol
_atom_site_fract_x
_atom_site_fract_y
_atom_site_fract_z
_atom_site_U_iso_or_equiv
_atom_site_adp_type
_atom_site_occupancy
_atom_site_symmetry_multiplicity
_atom_site_calc_flag
_atom_site_refinement_flags
C1 C 0.3944(5) 0.1342(5) 0.1660(9) 0.049(3) Uani 1 1 d .
H1 H 0.4117 0.1176 0.1100 0.058 Uiso 1 1 calc R
C2 C 0.3661(6) 0.1018(4) 0.2349(9) 0.049(3) Uani 1 1 d .
H2 H 0.3665 0.0640 0.2286 0.059 Uiso 1 1 calc R
C3 C 0.3352(6) 0.1275(5) 0.3180(8) 0.055(3) Uani 1 1 d .
H3 H 0.3136 0.1074 0.3670 0.066 Uiso 1 1 calc R
C4 C 0.3392(6) 0.1821(5) 0.3215(8) 0.048(3) Uani 1 1 d .
H4 H 0.3218 0.1997 0.3765 0.057 Uiso 1 1 calc R
C5 C 0.3686(6) 0.2149(5) 0.2457(8) 0.045(3) Uani 1 1 d .
C6 C 0.3981(6) 0.3091(5) 0.2001(9) 0.046(3) Uani 1 1 d .
H6 H 0.3920 0.3452 0.2193 0.055 Uiso 1 1 calc R
C7 C 0.4333(7) 0.2969(6) 0.1159(11) 0.072(5) Uani 1 1 d .
C8 C 0.4978(7) 0.3238(5) -0.0105(9) 0.050(3) Uani 1 1 d .
H8 H 0.5212 0.3506 -0.0466 0.060 Uiso 1 1 calc R
C9 C 0.4606(7) 0.4001(5) 0.0878(12) 0.068(3) Uani 1 1 d .
H9A H 0.4980 0.4196 0.0516 0.082 Uiso 1 1 calc R
H9B H 0.4754 0.4049 0.1588 0.082 Uiso 1 1 calc R
C10 C 0.3794(6) 0.4237(5) 0.0608(9) 0.065(3) Uani 1 1 d .
H10A H 0.3708 0.4289 -0.0110 0.078 Uiso 1 1 calc R
H10B H 0.3406 0.3981 0.0800 0.078 Uiso 1 1 calc R
C11 C 0.3697(11) 0.4758(6) 0.1107(14) 0.112(6) Uani 1 1 d .
H11A H 0.3239 0.4941 0.0786 0.135 Uiso 1 1 calc R
H11B H 0.4146 0.4987 0.1024 0.135 Uiso 1 1 calc R
C12 C 0.3612(9) 0.4700(5) 0.2198(11) 0.093(4) Uani 1 1 d .
H12A H 0.3588 0.5055 0.2496 0.139 Uiso 1 1 calc R
H12B H 0.4051 0.4504 0.2516 0.139 Uiso 1 1 calc R
H12C H 0.3141 0.4503 0.2285 0.139 Uiso 1 1 calc R
C13 C 0.5032(6) 0.1231(4) -0.0593(8) 0.046(2) Uani 1 1 d .
C14 C 0.5274(8) 0.0765(6) -0.1212(10) 0.076(4) Uani 1 1 d .
H14A H 0.5032 0.0436 -0.1011 0.114 Uiso 1 1 calc R
H14B H 0.5830 0.0726 -0.1117 0.114 Uiso 1 1 calc R
H14C H 0.5114 0.0836 -0.1905 0.114 Uiso 1 1 calc R
C15 C 0.1377(7) 0.1332(5) 0.7086(10) 0.054(3) Uani 1 1 d .
H15 H 0.1169 0.1144 0.7599 0.065 Uiso 1 1 calc R
C16 C 0.1687(7) 0.1041(5) 0.6387(10) 0.061(3) Uani 1 1 d .
H16 H 0.1700 0.0662 0.6427 0.073 Uiso 1 1 calc R
C17 C 0.1984(8) 0.1300(6) 0.5616(11) 0.065(3) Uani 1 1 d .
H17 H 0.2196 0.1095 0.5127 0.078 Uiso 1 1 calc R
C18 C 0.1978(6) 0.1838(6) 0.5549(9) 0.061(3) Uani 1 1 d .
H18 H 0.2205 0.2017 0.5040 0.074 Uiso 1 1 calc R
C19 C 0.1615(8) 0.2132(6) 0.6272(10) 0.060(4) Uani 1 1 d .
C20 C 0.1301(8) 0.3073(8) 0.6868(11) 0.080(6) Uani 1 1 d .
H20 H 0.1303 0.3434 0.6654 0.096 Uiso 1 1 calc R
C21 C 0.1017(7) 0.3009(6) 0.7626(10) 0.054(3) Uani 1 1 d .
C22 C 0.0329(10) 0.3259(9) 0.9008(14) 0.095(7) Uani 1 1 d .
H22 H 0.0095 0.3490 0.9440 0.114 Uiso 1 1 calc R
C23 C 0.0762(8) 0.4001(7) 0.7958(12) 0.085(5) Uani 1 1 d .
H23A H 0.0361 0.4215 0.8232 0.102 Uiso 1 1 calc R
H23B H 0.0707 0.4045 0.7237 0.102 Uiso 1 1 calc R
C24 C 0.1620(13) 0.4206(9) 0.8422(17) 0.134(6) Uiso 1 1 d .
C25 C 0.1620(14) 0.4837(11) 0.766(2) 0.156(8) Uiso 1 1 d .
C26 C 0.169(2) 0.4572(15) 0.977(3) 0.220(13) Uiso 1 1 d .
C27 C 0.0287(7) 0.1248(7) 0.9348(10) 0.068(4) Uani 1 1 d .
C28 C 0.0018(8) 0.0786(6) 0.9841(9) 0.071(4) Uani 1 1 d .
H28A H -0.0465 0.0873 1.0105 0.107 Uiso 1 1 calc R
H28B H 0.0399 0.0683 1.0379 0.107 Uiso 1 1 calc R
H28C H -0.0061 0.0490 0.9376 0.107 Uiso 1 1 calc R
C29 C 0.3063(7) 0.1718(6) -0.1534(12) 0.071(4) Uani 1 1 d .
H29 H 0.3192 0.2041 -0.1843 0.086 Uiso 1 1 calc R
C30 C 0.3253(9) 0.1232(5) -0.1935(15) 0.087(5) Uani 1 1 d .
H30 H 0.3514 0.1232 -0.2508 0.105 Uiso 1 1 calc R
C31 C 0.3077(6) 0.0762(5) -0.1535(12) 0.078(4) Uani 1 1 d .
H31 H 0.3218 0.0433 -0.1814 0.093 Uiso 1 1 calc R
C32 C 0.2677(8) 0.0770(4) -0.0684(14) 0.070(3) Uani 1 1 d .
H32 H 0.2532 0.0449 -0.0381 0.085 Uiso 1 1 calc R
C33 C 0.2506(6) 0.1272(4) -0.0311(8) 0.051(3) Uani 1 1 d .
C34 C 0.1861(7) 0.1680(5) 0.1088(8) 0.054(3) Uani 1 1 d .
H34 H 0.1630 0.1595 0.1665 0.065 Uiso 1 1 calc R
C35 C 0.1922(7) 0.2190(6) 0.0882(9) 0.069(4) Uani 1 1 d .
C36 C 0.1813(6) 0.3119(5) 0.1177(8) 0.055(3) Uani 1 1 d .
H36 H 0.1656 0.3414 0.1544 0.066 Uiso 1 1 calc R
C37 C 0.1228(8) 0.2497(8) 0.2378(9) 0.084(4) Uani 1 1 d .
H37A H 0.1259 0.2806 0.2831 0.101 Uiso 1 1 calc R
H37B H 0.1471 0.2186 0.2730 0.101 Uiso 1 1 calc R
C38 C 0.0362(8) 0.2366(6) 0.2037(10) 0.077(4) Uani 1 1 d .
H38A H 0.0348 0.2084 0.1529 0.092 Uiso 1 1 calc R
H38B H 0.0127 0.2216 0.2604 0.092 Uiso 1 1 calc R
C39 C -0.0110(8) 0.2811(5) 0.1646(10) 0.075(3) Uani 1 1 d .
H39A H 0.0146 0.2986 0.1119 0.089 Uiso 1 1 calc R
H39B H -0.0148 0.3077 0.2173 0.089 Uiso 1 1 calc R
C40 C -0.0919(9) 0.2646(5) 0.1234(14) 0.085(5) Uani 1 1 d .
H40A H -0.1205 0.2964 0.0992 0.128 Uiso 1 1 calc R
H40B H -0.1180 0.2477 0.1752 0.128 Uiso 1 1 calc R
H40C H -0.0888 0.2393 0.0694 0.128 Uiso 1 1 calc R
C41 C 0.3308(8) 0.3282(5) -0.1664(9) 0.055(3) Uani 1 1 d .
C42 C 0.3690(7) 0.3682(5) -0.2309(10) 0.070(3) Uani 1 1 d .
H42A H 0.3926 0.3970 -0.1899 0.105 Uiso 1 1 calc R
H42B H 0.3306 0.3833 -0.2798 0.105 Uiso 1 1 calc R
H42C H 0.4084 0.3499 -0.2642 0.105 Uiso 1 1 calc R
F1 F 0.1150(7) 0.1100(3) 0.3182(7) 0.113(3) Uani 1 1 d .
F2 F 0.1660(9) 0.0345(5) 0.3716(13) 0.229(9) Uani 1 1 d .
F3 F 0.0425(8) 0.0495(4) 0.3844(9) 0.150(5) Uani 1 1 d .
F4 F 0.0778(7) -0.0163(4) 0.2900(8) 0.132(4) Uani 1 1 d .
F5 F 0.1430(6) 0.0468(4) 0.2055(8) 0.129(4) Uani 1 1 d .
F6 F 0.0279(7) 0.0651(7) 0.2269(9) 0.176(6) Uani 1 1 d .
F7 F 0.2700(8) 0.4269(3) 0.4445(9) 0.116(3) Uani 1 1 d .
F8 F 0.3000(7) 0.3594(5) 0.5505(6) 0.137(4) Uani 1 1 d .
F9 F 0.1815(5) 0.3654(5) 0.4734(9) 0.131(4) Uani 1 1 d .
F10 F 0.2599(7) 0.2982(3) 0.4324(8) 0.096(2) Uani 1 1 d .
F11 F 0.2320(7) 0.3661(4) 0.3269(6) 0.131(4) Uani 1 1 d .
F12 F 0.3488(5) 0.3593(4) 0.4007(9) 0.118(4) Uani 1 1 d .
F13 F 0.4060(8) 0.1009(4) 0.5586(10) 0.146(5) Uani 1 1 d .
F14 F 0.5157(9) 0.0606(8) 0.572(2) 0.310(16) Uani 1 1 d .
F15 F 0.4599(8) -0.0212(3) 0.5723(8) 0.140(4) Uani 1 1 d .
F16 F 0.4375(12) 0.0388(5) 0.4547(8) 0.204(8) Uani 1 1 d .
F17 F 0.3503(7) 0.0245(7) 0.5612(15) 0.209(8) Uani 1 1 d .
F18 F 0.4313(12) 0.0384(6) 0.6800(6) 0.207(8) Uani 1 1 d .
N1 N 0.3992(5) 0.1893(4) 0.1729(6) 0.034(2) Uani 1 1 d .
N2 N 0.3723(7) 0.2678(4) 0.2546(8) 0.050(3) Uani 1 1 d .
H2A H 0.3538 0.2792 0.3081 0.061 Uiso 1 1 calc R
N3 N 0.4626(5) 0.3413(3) 0.0626(7) 0.045(2) Uani 1 1 d .
N4 N 0.4848(6) 0.1579(4) -0.0141(7) 0.050(3) Uani 1 1 d .
N5 N 0.1343(6) 0.1903(5) 0.7100(8) 0.052(3) Uani 1 1 d .
N6 N 0.1652(7) 0.2687(4) 0.6196(8) 0.057(3) Uani 1 1 d .
H6A H 0.1896 0.2822 0.5724 0.068 Uiso 1 1 calc R
N7 N 0.0684(5) 0.3453(6) 0.8204(9) 0.073(4) Uani 1 1 d .
N8 N 0.0502(7) 0.1589(6) 0.8892(10) 0.070(3) Uani 1 1 d .
N9 N 0.2710(5) 0.1740(3) -0.0735(7) 0.0402(19) Uani 1 1 d .
N10 N 0.2091(6) 0.1271(5) 0.0571(9) 0.066(3) Uani 1 1 d .
H10 H 0.1979 0.0953 0.0787 0.079 Uiso 1 1 calc R
N11 N 0.1642(5) 0.2625(4) 0.1498(7) 0.061(2) Uani 1 1 d .
N12 N 0.3037(5) 0.2969(4) -0.1241(8) 0.052(2) Uani 1 1 d .
O1 O 0.5056(5) 0.2759(4) -0.0407(7) 0.061(2) Uani 1 1 d .
O2 O 0.0340(5) 0.2744(5) 0.9121(7) 0.065(3) Uani 1 1 d .
O3 O 0.2139(5) 0.3220(4) 0.0486(7) 0.060(2) Uani 1 1 d .
P1 P 0.09540(18) 0.04723(12) 0.3010(2) 0.0583(7) Uani 1 1 d .
P2 P 0.4336(2) 0.03921(13) 0.5685(3) 0.0712(9) Uani 1 1 d .
P3 P 0.2652(2) 0.36398(10) 0.4387(3) 0.0525(5) Uani 1 1 d .
Pd1 Pd 0.45172(3) 0.22837(3) 0.06233(4) 0.03791(19) Uani 1 1 d .
Pd2 Pd 0.08365(4) 0.23005(4) 0.81636(5) 0.0500(2) Uani 1 1 d .
Pd3 Pd 0.24608(5) 0.25003(3) -0.01870(6) 0.04731(19) Uani 1 1 d .

loop_
_atom_site_aniso_label
_atom_site_aniso_U_11
_atom_site_aniso_U_22
_atom_site_aniso_U_33
_atom_site_aniso_U_23
_atom_site_aniso_U_13
_atom_site_aniso_U_12
C1 0.023(5) 0.071(7) 0.053(7) -0.007(5) 0.008(4) 0.005(4)
C2 0.047(6) 0.043(6) 0.056(7) 0.003(5) -0.003(5) -0.004(4)
C3 0.045(6) 0.083(8) 0.040(6) 0.015(5) 0.015(5) 0.007(5)
C4 0.044(6) 0.066(7) 0.033(5) -0.001(5) 0.007(4) 0.018(5)
C5 0.024(5) 0.084(8) 0.024(5) 0.019(5) -0.004(4) 0.008(5)
C6 0.038(6) 0.047(6) 0.053(7) -0.019(5) 0.006(5) 0.010(4)
C7 0.055(7) 0.076(8) 0.078(9) -0.062(8) -0.032(6) 0.047(6)
C8 0.043(6) 0.068(8) 0.039(6) 0.004(5) -0.002(5) 0.008(5)
C9 0.035(6) 0.085(8) 0.083(10) -0.008(7) -0.003(6) -0.003(5)
C10 0.058(6) 0.071(7) 0.063(7) 0.027(5) -0.006(5) 0.016(5)
C11 0.133(13) 0.063(8) 0.144(15) 0.031(9) 0.031(11) 0.021(8)
C12 0.132(12) 0.058(7) 0.096(10) -0.005(7) 0.054(9) 0.004(7)
C13 0.051(6) 0.051(6) 0.036(6) 0.001(5) 0.002(5) -0.005(4)
C14 0.067(8) 0.104(10) 0.057(8) -0.031(7) 0.007(6) 0.004(7)
C15 0.063(7) 0.047(6) 0.048(6) 0.010(5) -0.014(5) -0.006(5)
C16 0.053(7) 0.066(7) 0.063(8) 0.012(6) 0.001(6) -0.020(6)
C17 0.060(7) 0.070(8) 0.063(8) -0.012(6) -0.006(6) 0.000(6)
C18 0.041(6) 0.098(10) 0.048(7) -0.008(6) 0.018(5) 0.003(5)
C19 0.056(7) 0.069(8) 0.050(7) 0.024(6) -0.018(5) -0.030(6)
C20 0.063(9) 0.115(12) 0.053(9) -0.047(8) -0.043(8) 0.024(8)
C21 0.045(6) 0.068(9) 0.048(7) -0.019(5) -0.003(5) 0.011(5)
C22 0.064(9) 0.127(17) 0.094(13) -0.062(12) 0.006(8) 0.019(10)
C23 0.054(8) 0.127(15) 0.074(10) -0.017(9) 0.011(7) -0.013(8)
C27 0.035(6) 0.132(13) 0.036(7) 0.008(7) 0.000(5) -0.002(7)
C28 0.083(9) 0.087(8) 0.046(7) 0.017(6) 0.020(6) 0.028(7)
C29 0.049(7) 0.070(8) 0.090(10) -0.017(8) -0.021(7) 0.009(6)
C30 0.066(8) 0.052(8) 0.135(14) -0.023(8) -0.032(9) -0.004(6)
C31 0.043(6) 0.070(8) 0.115(11) -0.023(8) -0.024(7) 0.007(5)
C32 0.043(5) 0.055(6) 0.107(9) -0.003(8) -0.023(5) 0.000(6)
C33 0.040(5) 0.045(5) 0.063(7) 0.013(5) -0.027(5) 0.000(4)
C34 0.059(6) 0.055(7) 0.044(6) 0.018(5) -0.019(5) -0.022(5)
C35 0.042(6) 0.111(12) 0.050(7) -0.025(7) -0.017(5) -0.004(6)
C36 0.051(6) 0.072(7) 0.042(6) -0.001(5) 0.001(5) -0.016(5)
C37 0.070(8) 0.140(11) 0.038(6) -0.004(7) -0.009(5) -0.048(9)
C38 0.067(7) 0.108(11) 0.055(7) 0.003(6) 0.009(6) -0.033(7)
C39 0.082(8) 0.075(8) 0.065(7) -0.014(6) 0.002(7) -0.008(6)
C40 0.074(8) 0.067(8) 0.121(14) -0.004(7) 0.045(9) -0.003(6)
C41 0.060(7) 0.058(7) 0.044(7) -0.003(6) -0.013(5) 0.001(6)
C42 0.080(8) 0.059(7) 0.074(8) 0.019(6) 0.023(6) 0.001(6)
F1 0.189(10) 0.064(4) 0.093(6) -0.001(4) 0.041(6) 0.015(5)
F2 0.217(13) 0.143(9) 0.282(19) -0.039(11) -0.199(14) 0.067(9)
F3 0.231(12) 0.074(5) 0.171(10) -0.011(6) 0.158(10) -0.009(6)
F4 0.185(10) 0.083(6) 0.143(9) -0.058(6) 0.088(7) -0.038(6)
F5 0.171(9) 0.099(6) 0.132(8) -0.007(6) 0.091(7) 0.005(6)
F6 0.142(9) 0.271(16) 0.099(7) -0.048(9) -0.068(7) 0.052(9)
F7 0.195(8) 0.057(4) 0.098(5) -0.009(5) 0.035(5) -0.019(6)
F8 0.182(10) 0.170(9) 0.047(5) -0.021(5) -0.046(5) 0.047(8)
F9 0.079(6) 0.176(10) 0.145(9) 0.058(8) 0.046(6) 0.035(6)
F10 0.133(6) 0.069(4) 0.088(5) -0.001(5) 0.024(4) 0.001(5)
F11 0.182(10) 0.144(8) 0.057(5) 0.016(5) -0.039(6) -0.060(7)
F12 0.073(5) 0.134(8) 0.154(9) -0.063(7) 0.041(5) -0.034(5)
F13 0.196(12) 0.090(6) 0.144(10) -0.031(6) -0.022(8) 0.067(7)
F14 0.109(9) 0.222(18) 0.57(5) 0.17(2) -0.096(17) -0.059(11)
F15 0.243(13) 0.066(5) 0.119(8) 0.028(5) 0.055(8) 0.040(7)
F16 0.40(2) 0.145(9) 0.073(6) 0.039(6) 0.068(10) 0.147(13)
F17 0.096(8) 0.196(15) 0.33(2) -0.049(15) 0.025(11) -0.030(8)
F18 0.41(2) 0.166(11) 0.036(5) -0.020(6) -0.029(8) 0.046(14)
N1 0.033(4) 0.052(6) 0.018(4) 0.015(4) -0.003(3) -0.003(4)
N2 0.063(6) 0.054(6) 0.034(5) 0.007(4) 0.002(4) 0.012(4)
N3 0.055(5) 0.031(4) 0.048(5) 0.009(4) -0.011(4) -0.001(4)
N4 0.053(6) 0.067(7) 0.030(5) -0.025(5) 0.007(4) 0.011(5)
N5 0.043(5) 0.070(7) 0.042(5) 0.012(5) 0.003(4) -0.021(4)
N6 0.061(6) 0.072(7) 0.040(6) 0.012(4) 0.018(5) -0.007(4)
N7 0.021(5) 0.135(12) 0.060(7) -0.038(7) -0.013(5) 0.018(5)
N8 0.050(7) 0.110(10) 0.050(7) -0.009(7) 0.001(5) 0.009(6)
N9 0.038(3) 0.047(4) 0.035(5) 0.008(4) -0.004(3) -0.012(4)
N10 0.043(5) 0.075(7) 0.075(7) 0.020(6) -0.015(5) -0.007(5)
N11 0.050(5) 0.090(7) 0.041(5) -0.005(4) 0.002(4) -0.022(4)
N12 0.046(4) 0.042(5) 0.070(6) 0.013(4) 0.007(4) -0.006(4)
O1 0.062(5) 0.077(6) 0.046(5) 0.018(4) 0.010(4) -0.007(4)
O2 0.036(4) 0.120(9) 0.039(5) -0.014(5) -0.007(4) 0.013(5)
O3 0.062(5) 0.055(5) 0.062(6) 0.001(4) 0.004(4) -0.024(4)
P1 0.0600(16) 0.0592(16) 0.0551(18) -0.0130(13) 0.0031(13) 0.0091(12)
P2 0.101(3) 0.0547(16) 0.0554(18) -0.0024(14) -0.0072(17) 0.0040(16)
P3 0.0556(12) 0.0628(13) 0.0381(10) -0.0034(14) 0.0000(9) -0.0037(15)
Pd1 0.0329(4) 0.0484(4) 0.0311(4) -0.0014(3) -0.0037(3) 0.0015(3)
Pd2 0.0337(4) 0.0753(6) 0.0380(4) -0.0008(4) -0.0104(3) 0.0021(4)
Pd3 0.0413(3) 0.0531(4) 0.0444(4) 0.0082(3) -0.0115(3) -0.0090(3)

loop_
_atom_type_symbol
_atom_type_description
_atom_type_scat_dispersion_real
_atom_type_scat_dispersion_imag
_atom_type_scat_source
C C 0.0033 0.0016 'International Tables Vol C Tables 4.2.6.8 and 6.1.1.4'
H H 0.0000 0.0000 'International Tables Vol C Tables 4.2.6.8 and 6.1.1.4'
F F 0.0171 0.0103 'International Tables Vol C Tables 4.2.6.8 and 6.1.1.4'
N N 0.0061 0.0033 'International Tables Vol C Tables 4.2.6.8 and 6.1.1.4'
O O 0.0106 0.0060 'International Tables Vol C Tables 4.2.6.8 and 6.1.1.4'
P P 0.1023 0.0942 'International Tables Vol C Tables 4.2.6.8 and 6.1.1.4'
Pd Pd -0.9988 1.0072 'International Tables Vol C Tables 4.2.6.8 and 6.1.1.4'

loop_
_geom_angle_atom_site_label_1
_geom_angle_atom_site_label_2
_geom_angle_atom_site_label_3
_geom_angle
C2 C1 N1 124.3(11)
C2 C1 H1 117.8
N1 C1 H1 117.8
C1 C2 C3 117.7(10)
C1 C2 H2 121.1
C3 C2 H2 121.1
C4 C3 C2 116.5(10)
C4 C3 H3 121.8
C2 C3 H3 121.8
C3 C4 C5 123.8(11)
C3 C4 H4 118.1
C5 C4 H4 118.1
N2 C5 N1 121.5(10)
N2 C5 C4 120.8(11)
N1 C5 C4 117.3(11)
N2 C6 C7 118.9(11)
N2 C6 H6 120.6
C7 C6 H6 120.6
C6 C7 N3 117.3(10)
C6 C7 Pd1 128.4(13)
N3 C7 Pd1 114.3(10)
O1 C8 N3 129.6(12)
O1 C8 H8 115.2
N3 C8 H8 115.2
N3 C9 C10 110.9(9)
N3 C9 H9A 109.5
C10 C9 H9A 109.5
N3 C9 H9B 109.5
C10 C9 H9B 109.5
H9A C9 H9B 108.0
C11 C10 C9 111.6(12)
C11 C10 H10A 109.3
C9 C10 H10A 109.3
C11 C10 H10B 109.3
C9 C10 H10B 109.3
H10A C10 H10B 108.0
C10 C11 C12 113.1(11)
C10 C11 H11A 109.0
C12 C11 H11A 109.0
C10 C11 H11B 109.0
C12 C11 H11B 108.9
H11A C11 H11B 107.8
C11 C12 H12A 109.5
C11 C12 H12B 109.5
H12A C12 H12B 109.5
C11 C12 H12C 109.5
H12A C12 H12C 109.5
H12B C12 H12C 109.5
N4 C13 C14 179.2(14)
C13 C14 H14A 109.5
C13 C14 H14B 109.5
H14A C14 H14B 109.5
C13 C14 H14C 109.5
H14A C14 H14C 109.5
H14B C14 H14C 109.5
C16 C15 N5 124.4(12)
C16 C15 H15 117.8
N5 C15 H15 117.8
C15 C16 C17 119.6(13)
C15 C16 H16 120.2
C17 C16 H16 120.2
C18 C17 C16 121.2(14)
C18 C17 H17 119.4
C16 C17 H17 119.4
C17 C18 C19 117.8(13)
C17 C18 H18 121.1
C19 C18 H18 121.1
N6 C19 N5 119.4(14)
N6 C19 C18 115.6(12)
N5 C19 C18 124.3(13)
C21 C20 N6 132.2(19)
C21 C20 H20 113.9
N6 C20 H20 113.9
C20 C21 N7 124.7(16)
C20 C21 Pd2 122.6(13)
N7 C21 Pd2 112.4(10)
O2 C22 N7 115.8(14)
O2 C22 H22 122.1
N7 C22 H22 122.1
N7 C23 C24 108.3(14)
N7 C23 H23A 110.0
C24 C23 H23A 110.0
N7 C23 H23B 110.0
C24 C23 H23B 110.0
H23A C23 H23B 108.4
C23 C24 C25 95.6(15)
C23 C24 C26 116.9(17)
C25 C24 C26 97.0(17)
N8 C27 C28 174.6(16)
C27 C28 H28A 109.5
C27 C28 H28B 109.5
H28A C28 H28B 109.5
C27 C28 H28C 109.5
H28A C28 H28C 109.5
H28B C28 H28C 109.5
N9 C29 C30 121.3(16)
N9 C29 H29 119.4
C30 C29 H29 119.4
C31 C30 C29 122.0(19)
C31 C30 H30 119.0
C29 C30 H30 119.0
C30 C31 C32 118.3(13)
C30 C31 H31 120.9
C32 C31 H31 120.9
C33 C32 C31 117.0(12)
C33 C32 H32 121.5
C31 C32 H32 121.5
N9 C33 C32 122.5(12)
N9 C33 N10 121.4(10)
C32 C33 N10 116.1(11)
C35 C34 N10 126.6(12)
C35 C34 H34 116.7
N10 C34 H34 116.7
C34 C35 N11 123.1(13)
C34 C35 Pd3 126.5(10)
N11 C35 Pd3 110.1(10)
O3 C36 N11 126.4(12)
O3 C36 H36 116.8
N11 C36 H36 116.8
N11 C37 C38 109.6(10)
N11 C37 H37A 109.8
C38 C37 H37A 109.8
N11 C37 H37B 109.8
C38 C37 H37B 109.8
H37A C37 H37B 108.2
C39 C38 C37 116.6(12)
C39 C38 H38A 108.1
C37 C38 H38A 108.1
C39 C38 H38B 108.1
C37 C38 H38B 108.1
H38A C38 H38B 107.3
C38 C39 C40 113.9(11)
C38 C39 H39A 108.8
C40 C39 H39A 108.8
C38 C39 H39B 108.8
C40 C39 H39B 108.8
H39A C39 H39B 107.7
C39 C40 H40A 109.5
C39 C40 H40B 109.5
H40A C40 H40B 109.5
C39 C40 H40C 109.5
H40A C40 H40C 109.5
H40B C40 H40C 109.5
N12 C41 C42 175.6(14)
C41 C42 H42A 109.5
C41 C42 H42B 109.5
H42A C42 H42B 109.5
C41 C42 H42C 109.5
H42A C42 H42C 109.5
H42B C42 H42C 109.5
C5 N1 C1 119.9(9)
C5 N1 Pd1 123.7(8)
C1 N1 Pd1 116.4(8)
C5 N2 C6 135.3(11)
C5 N2 H2A 112.3
C6 N2 H2A 112.3
C8 N3 C7 110.4(10)
C8 N3 C9 121.7(11)
C7 N3 C9 127.7(10)
C13 N4 Pd1 175.4(10)
C19 N5 C15 112.3(12)
C19 N5 Pd2 126.2(10)
C15 N5 Pd2 121.1(9)
C19 N6 C20 124.5(12)
C19 N6 H6A 117.7
C20 N6 H6A 117.7
C22 N7 C23 125.5(14)
C22 N7 C21 112.4(15)
C23 N7 C21 122.1(13)
C27 N8 Pd2 172.4(13)
C29 N9 C33 118.9(11)
C29 N9 Pd3 117.9(9)
C33 N9 Pd3 123.2(7)
C34 N10 C33 129.7(11)
C34 N10 H10 115.2
C33 N10 H10 115.2
C36 N11 C35 112.6(10)
C36 N11 C37 126.4(12)
C35 N11 C37 121.0(12)
C41 N12 Pd3 167.1(10)
C8 O1 Pd1 103.8(8)
C22 O2 Pd2 118.5(11)
C36 O3 Pd3 109.9(9)
F2 P1 F3 92.8(11)
F2 P1 F6 174.4(10)
F3 P1 F6 89.8(8)
F2 P1 F1 87.8(7)
F3 P1 F1 89.5(5)
F6 P1 F1 87.4(7)
F2 P1 F5 93.3(10)
F3 P1 F5 173.8(8)
F6 P1 F5 84.0(7)
F1 P1 F5 90.2(5)
F2 P1 F4 89.5(8)
F3 P1 F4 89.0(5)
F6 P1 F4 95.4(8)
F1 P1 F4 176.8(7)
F5 P1 F4 91.6(5)
F17 P2 F18 86.7(11)
F17 P2 F14 173.4(10)
F18 P2 F14 95.2(14)
F17 P2 F16 94.1(11)
F18 P2 F16 178.5(8)
F14 P2 F16 84.2(14)
F17 P2 F15 92.9(9)
F18 P2 F15 89.5(7)
F14 P2 F15 93.5(9)
F16 P2 F15 89.1(6)
F17 P2 F13 86.8(9)
F18 P2 F13 93.4(7)
F14 P2 F13 86.8(9)
F16 P2 F13 88.0(6)
F15 P2 F13 177.1(7)
F7 P3 F11 91.6(6)
F7 P3 F9 90.4(7)
F11 P3 F9 91.4(6)
F7 P3 F8 90.6(6)
F11 P3 F8 177.6(6)
F9 P3 F8 89.5(6)
F7 P3 F12 92.5(6)
F11 P3 F12 87.2(7)
F9 P3 F12 176.8(6)
F8 P3 F12 91.7(6)
F7 P3 F10 179.7(8)
F11 P3 F10 88.2(5)
F9 P3 F10 89.4(6)
F8 P3 F10 89.6(6)
F12 P3 F10 87.7(6)
C7 Pd1 N1 92.1(6)
C7 Pd1 O1 81.8(7)
N1 Pd1 O1 173.7(4)
C7 Pd1 N4 170.3(7)
N1 Pd1 N4 97.5(4)
O1 Pd1 N4 88.6(4)
C21 Pd2 O2 80.9(5)
C21 Pd2 N5 94.2(5)
O2 Pd2 N5 174.9(5)
C21 Pd2 N8 170.4(5)
O2 Pd2 N8 89.8(5)
N5 Pd2 N8 95.0(5)
C35 Pd3 N9 92.4(5)
C35 Pd3 O3 80.9(5)
N9 Pd3 O3 173.4(4)
C35 Pd3 N12 170.5(5)
N9 Pd3 N12 97.0(3)
O3 Pd3 N12 89.7(4)

loop_
_geom_bond_atom_site_label_1
_geom_bond_atom_site_label_2
_geom_bond_distance
C1 C2 1.346(16)
C1 N1 1.356(15)
C1 H1 0.9300
C2 C3 1.429(16)
C2 H2 0.9300
C3 C4 1.340(16)
C3 H3 0.9300
C4 C5 1.428(15)
C4 H4 0.9300
C5 N2 1.304(16)
C5 N1 1.315(15)
C6 N2 1.349(16)
C6 C7 1.368(18)
C6 H6 0.9300
C7 N3 1.42(2)
C7 Pd1 1.867(10)
C8 O1 1.253(15)
C8 N3 1.279(16)
C8 H8 0.9300
C9 N3 1.479(15)
C9 C10 1.525(15)
C9 H9A 0.9700
C9 H9B 0.9700
C10 C11 1.46(2)
C10 H10A 0.9700
C10 H10B 0.9700
C11 C12 1.50(2)
C11 H11A 0.9700
C11 H11B 0.9700
C12 H12A 0.9600
C12 H12B 0.9600
C12 H12C 0.9600
C13 N4 1.111(14)
C13 C14 1.494(17)
C14 H14A 0.9600
C14 H14B 0.9600
C14 H14C 0.9600
C15 C16 1.334(19)
C15 N5 1.400(17)
C15 H15 0.9300
C16 C17 1.357(19)
C16 H16 0.9300
C17 C18 1.323(18)
C17 H17 0.9300
C18 C19 1.40(2)
C18 H18 0.9300
C19 N6 1.366(17)
C19 N5 1.369(16)
C20 C21 1.18(2)
C20 N6 1.476(19)
C20 H20 0.9300
C21 N7 1.483(16)
C21 Pd2 1.918(15)
C22 O2 1.27(2)
C22 N7 1.38(2)
C22 H22 0.9300
C23 N7 1.39(2)
C23 C24 1.63(3)
C23 H23A 0.9700
C23 H23B 0.9700
C24 C25 1.85(3)
C24 C26 2.02(4)
C27 N8 1.120(19)
C27 C28 1.41(2)
C28 H28A 0.9600
C28 H28B 0.9600
C28 H28C 0.9600
C29 N9 1.286(19)
C29 C30 1.36(2)
C29 H29 0.9300
C30 C31 1.32(2)
C30 H30 0.9300
C31 C32 1.39(2)
C31 H31 0.9300
C32 C33 1.371(15)
C32 H32 0.9300
C33 N9 1.343(12)
C33 N10 1.443(17)
C34 C35 1.287(18)
C34 N10 1.303(17)
C34 H34 0.9300
C35 N11 1.460(17)
C35 Pd3 1.939(14)
C36 O3 1.158(15)
C36 N11 1.330(15)
C36 H36 0.9300
C37 N11 1.473(17)
C37 C38 1.549(17)
C37 H37A 0.9700
C37 H37B 0.9700
C38 C39 1.428(19)
C38 H38A 0.9700
C38 H38B 0.9700
C39 C40 1.50(2)
C39 H39A 0.9700
C39 H39B 0.9700
C40 H40A 0.9600
C40 H40B 0.9600
C40 H40C 0.9600
C41 N12 1.087(15)
C41 C42 1.503(17)
C42 H42A 0.9600
C42 H42B 0.9600
C42 H42C 0.9600
F1 P1 1.587(9)
F2 P1 1.499(9)
F3 P1 1.515(8)
F4 P1 1.590(9)
F5 P1 1.589(9)
F6 P1 1.518(10)
F7 P3 1.546(7)
F8 P3 1.564(8)
F9 P3 1.560(9)
F10 P3 1.615(7)
F11 P3 1.554(8)
F12 P3 1.579(8)
F13 P2 1.586(9)
F14 P2 1.505(15)
F15 P2 1.547(9)
F16 P2 1.537(10)
F17 P2 1.474(12)
F18 P2 1.502(10)
N1 Pd1 2.052(8)
N2 H2A 0.8600
N4 Pd1 2.116(9)
N5 Pd2 1.999(12)
N6 H6A 0.8600
N8 Pd2 2.108(15)
N9 Pd3 2.063(8)
N10 H10 0.8600
N12 Pd3 2.142(9)
O1 Pd1 2.094(8)
O2 Pd2 1.946(10)
O3 Pd3 2.081(10)

loop_
_geom_torsion_atom_site_label_1
_geom_torsion_atom_site_label_2
_geom_torsion_atom_site_label_3
_geom_torsion_atom_site_label_4
_geom_torsion
N1 C1 C2 C3 3.6(17)
C1 C2 C3 C4 -1.8(16)
C2 C3 C4 C5 3.0(17)
C3 C4 C5 N2 -178.6(11)
C3 C4 C5 N1 -5.8(16)
N2 C6 C7 N3 -177.5(10)
N2 C6 C7 Pd1 0.3(15)
N3 C9 C10 C11 163.1(11)
C9 C10 C11 C12 -73.9(17)
N5 C15 C16 C17 -1(2)
C15 C16 C17 C18 1(2)
C16 C17 C18 C19 -3(2)
C17 C18 C19 N6 177.4(11)
C17 C18 C19 N5 7.3(19)
N6 C20 C21 N7 -179.6(11)
N6 C20 C21 Pd2 -7(2)
N7 C23 C24 C25 164.4(14)
N7 C23 C24 C26 -95(2)
N9 C29 C30 C31 1(2)
C29 C30 C31 C32 0.9(19)
C30 C31 C32 C33 -1.2(17)
C31 C32 C33 N9 -0.1(17)
C31 C32 C33 N10 180.0(10)
N10 C34 C35 N11 179.4(10)
N10 C34 C35 Pd3 -6.2(17)
N11 C37 C38 C39 -68.9(16)
C37 C38 C39 C40 174.1(13)
N2 C5 N1 C1 179.9(10)
C4 C5 N1 C1 7.2(14)
N2 C5 N1 Pd1 -2.7(14)
C4 C5 N1 Pd1 -175.4(7)
C2 C1 N1 C5 -6.5(16)
C2 C1 N1 Pd1 175.9(9)
N1 C5 N2 C6 5(2)
C4 C5 N2 C6 177.8(12)
C7 C6 N2 C5 -4(2)
O1 C8 N3 C7 3.6(18)
O1 C8 N3 C9 179.1(11)
C6 C7 N3 C8 176.2(10)
Pd1 C7 N3 C8 -1.9(12)
C6 C7 N3 C9 1.0(16)
Pd1 C7 N3 C9 -177.2(8)
C10 C9 N3 C8 108.5(13)
C10 C9 N3 C7 -76.7(15)
C14 C13 N4 Pd1 -45(100)
N6 C19 N5 C15 -177.2(11)
C18 C19 N5 C15 -7.5(16)
N6 C19 N5 Pd2 9.4(16)
C18 C19 N5 Pd2 179.1(9)
C16 C15 N5 C19 4.4(17)
C16 C15 N5 Pd2 178.2(10)
N5 C19 N6 C20 -10.3(19)
C18 C19 N6 C20 179.1(11)
C21 C20 N6 C19 10(2)
O2 C22 N7 C23 -177.8(12)
O2 C22 N7 C21 -0.2(18)
C24 C23 N7 C22 96.1(16)
C24 C23 N7 C21 -81.2(16)
C20 C21 N7 C22 174.4(14)
Pd2 C21 N7 C22 0.9(13)
C20 C21 N7 C23 -7.9(19)
Pd2 C21 N7 C23 178.6(9)
C28 C27 N8 Pd2 156(11)
C30 C29 N9 C33 -2.1(18)
C30 C29 N9 Pd3 179.5(10)
C32 C33 N9 C29 1.7(16)
N10 C33 N9 C29 -178.4(10)
C32 C33 N9 Pd3 -179.9(8)
N10 C33 N9 Pd3 0.0(13)
C35 C34 N10 C33 4.1(19)
N9 C33 N10 C34 -0.7(17)
C32 C33 N10 C34 179.2(11)
O3 C36 N11 C35 0.8(17)
O3 C36 N11 C37 179.9(12)
C34 C35 N11 C36 175.8(11)
Pd3 C35 N11 C36 0.6(11)
C34 C35 N11 C37 -3.3(16)
Pd3 C35 N11 C37 -178.5(8)
C38 C37 N11 C36 100.0(14)
C38 C37 N11 C35 -80.9(16)
C42 C41 N12 Pd3 -176(14)
N3 C8 O1 Pd1 -3.0(16)
N7 C22 O2 Pd2 -0.6(18)
N11 C36 O3 Pd3 -1.7(15)
C6 C7 Pd1 N1 1.0(10)
N3 C7 Pd1 N1 178.8(7)
C6 C7 Pd1 O1 -177.4(10)
N3 C7 Pd1 O1 0.4(7)
C6 C7 Pd1 N4 -168(2)
N3 C7 Pd1 N4 10(3)
C5 N1 Pd1 C7 0.2(9)
C1 N1 Pd1 C7 177.7(7)
C5 N1 Pd1 O1 15(4)
C1 N1 Pd1 O1 -168(3)
C5 N1 Pd1 N4 178.4(8)
C1 N1 Pd1 N4 -4.2(8)
C8 O1 Pd1 C7 1.1(8)
C8 O1 Pd1 N1 -14(4)
C8 O1 Pd1 N4 -177.4(8)
C13 N4 Pd1 C7 -23(14)
C13 N4 Pd1 N1 168(12)
C13 N4 Pd1 O1 -14(12)
C20 C21 Pd2 O2 -174.6(12)
N7 C21 Pd2 O2 -0.9(7)
C20 C21 Pd2 N5 4.0(12)
N7 C21 Pd2 N5 177.7(8)
C20 C21 Pd2 N8 -160(2)
N7 C21 Pd2 N8 14(3)
C22 O2 Pd2 C21 0.9(11)
C22 O2 Pd2 N5 -15(5)
C22 O2 Pd2 N8 -176.7(11)
C19 N5 Pd2 C21 -5.8(10)
C15 N5 Pd2 C21 -178.6(9)
C19 N5 Pd2 O2 10(5)
C15 N5 Pd2 O2 -163(4)
C19 N5 Pd2 N8 171.6(9)
C15 N5 Pd2 N8 -1.3(9)
C27 N8 Pd2 C21 -13(11)
C27 N8 Pd2 O2 1(9)
C27 N8 Pd2 N5 -177(9)
C34 C35 Pd3 N9 4.3(10)
N11 C35 Pd3 N9 179.3(7)
C34 C35 Pd3 O3 -176.1(10)
N11 C35 Pd3 O3 -1.0(7)
C34 C35 Pd3 N12 -167(2)
N11 C35 Pd3 N12 9(3)
C29 N9 Pd3 C35 177.0(9)
C33 N9 Pd3 C35 -1.3(8)
C29 N9 Pd3 O3 174(3)
C33 N9 Pd3 O3 -4(4)
C29 N9 Pd3 N12 -4.5(9)
C33 N9 Pd3 N12 177.1(8)
C36 O3 Pd3 C35 1.5(8)
C36 O3 Pd3 N9 4(4)
C36 O3 Pd3 N12 -176.9(9)
C41 N12 Pd3 C35 1(6)
C41 N12 Pd3 N9 -169(4)
C41 N12 Pd3 O3 11(4)
